data_7216517
loop_
_publ_author_name
'Delori, Amit'
'Maclure, Pauline'
'Bhardwaj, Rajni M.'
'Johnston, Andrea'
'Florence, Alastair J.'
'Sutcliffe, Oliver B.'
'Oswald, Iain D. H.'

_publ_section_title
;
 Drug solid solutions -- a method for tuning phase transformations
;
_journal_issue 26
_journal_name_full CrystEngComm
_journal_page_first 5827
_journal_paper_doi 10.1039/c4ce00211c
_journal_volume 16
_journal_year 2014
_chemical_formula_moiety 'C11 H16 N O, Cl'
_chemical_formula_sum 'C11 H16 Cl N O'
_chemical_formula_weight 213.71
_chemical_melting_point 524
_chemical_name_systematic '(+-)-4'-methylmethcathinone Hydrochloride, Mephedrone'
_space_group_IT_number 14
_symmetry_cell_setting monoclinic
_symmetry_space_group_name_Hall '-P 2yn'
_symmetry_space_group_name_H-M 'P 1 21/n 1'
_atom_sites_solution_hydrogens difmap
_atom_sites_solution_primary direct
_cell_angle_alpha 90
_cell_angle_beta 91.146(2)
_cell_angle_gamma 90
_cell_formula_units_Z 4
_cell_length_a 7.1234(14)
_cell_length_b 22.966(4)
_cell_length_c 7.3986(14)
_cell_measurement_reflns_used 518
_cell_measurement_temperature 210
_cell_measurement_theta_max 24
_cell_measurement_theta_min 4
_cell_volume 1210.1(4)
_computing_cell_refinement 'Apex2 (Bruker AXS, 2006)'
_computing_data_collection 'Apex2 (Bruker AXS, 2006)'
_computing_data_reduction 'Apex2 (Bruker AXS, 2006)'
_computing_molecular_graphics 'CAMERON (Watkin et al., 1996)'
_computing_publication_material 'CRYSTALS (Betteridge et al., 2003)'
_computing_structure_refinement 'CRYSTALS (Betteridge et al., 2003)'
_computing_structure_solution 'SIR92 (Altomare et al., 1994)'
_diffrn_ambient_temperature 210
_diffrn_measured_fraction_theta_full 0.974
_diffrn_measured_fraction_theta_max 0.970
_diffrn_measurement_device Area
_diffrn_measurement_device_type 'Bruker Kappa Apex2'
_diffrn_measurement_method \w
_diffrn_radiation_monochromator graphite
_diffrn_radiation_type 'Mo K\a'
_diffrn_radiation_wavelength 0.71073
_diffrn_reflns_av_R_equivalents 0.032
_diffrn_reflns_limit_h_max 6
_diffrn_reflns_limit_h_min -8
_diffrn_reflns_limit_k_max 28
_diffrn_reflns_limit_k_min -27
_diffrn_reflns_limit_l_max 9
_diffrn_reflns_limit_l_min -9
_diffrn_reflns_number 7803
_diffrn_reflns_theta_full 25.596
_diffrn_reflns_theta_max 26.387
_diffrn_reflns_theta_min 3.830
_diffrn_standards_number 0
_exptl_absorpt_coefficient_mu 0.286
_exptl_absorpt_correction_T_max 0.97
_exptl_absorpt_correction_T_min 0.85
_exptl_absorpt_correction_type multi-scan
_exptl_absorpt_process_details 'SADABS (Siemens, 1996)'
_exptl_crystal_colour colourless
_exptl_crystal_density_diffrn 1.173
_exptl_crystal_density_method 'not measured'
_exptl_crystal_description lathe
_exptl_crystal_F_000 456
_exptl_crystal_size_max 0.500
_exptl_crystal_size_mid 0.200
_exptl_crystal_size_min 0.100
_refine_diff_density_max 0.43
_refine_diff_density_min -0.30
_refine_ls_extinction_method None
_refine_ls_goodness_of_fit_ref 0.9846
_refine_ls_hydrogen_treatment constr
_refine_ls_matrix_type full
_refine_ls_number_parameters 127
_refine_ls_number_reflns 2398
_refine_ls_number_restraints 0
_refine_ls_R_factor_all 0.0677
_refine_ls_R_factor_gt 0.0407
_refine_ls_shift/su_max 0.0006256
_refine_ls_shift/su_mean 0.0000282
_refine_ls_structure_factor_coef Fsqd
_refine_ls_weighting_details
;
 Method= Modified Sheldrick 
 w=1/[\s^2^(F^2^) + ( 0.04P)^2^ + 0.58P] 
 ,where P=(max(Fo^2^,0) + 2Fc^2^)/3 
;
_refine_ls_weighting_scheme calc
_refine_ls_wR_factor_all 0.1072
_refine_ls_wR_factor_gt 0.0909
_refine_ls_wR_factor_ref 0.1072
_reflns_limit_h_max 8
_reflns_limit_h_min -8
_reflns_limit_k_max 28
_reflns_limit_k_min 0
_reflns_limit_l_max 9
_reflns_limit_l_min 0
_reflns_number_gt 1663
_reflns_number_total 2402
_reflns_threshold_expression I>2.0\s(I)
_oxford_diffrn_Wilson_B_factor 4.96
_oxford_diffrn_Wilson_scale 89.86
_oxford_refine_ls_r_factor_ref 0.0677
_oxford_refine_ls_scale 0.20368(18)
_oxford_reflns_number_all 2398
_oxford_reflns_threshold_expression_ref I>-10.0\s(I)
_oxford_structure_analysis_title '210K in P2(1)/n'
_cod_data_source_file c4ce00211c2.cif
_cod_data_source_block 1a_I_210K
_cod_depositor_comments
;
The following automatic conversions were performed:

'_chemical_melting_point' value '524 K' was changed to '524' - the
value should be numeric and without a unit
designator.

'_symmetry_cell_setting' value 'Monoclinic' changed to
'monoclinic' according to
/usr/data/users/saulius/crontab/automatic-downloads/rss-feeds/RSC/lib/dictionaries/cif_core.dic
dictionary named 'cif_core.dic' version 2.4.2 from
2011-04-26.

'_atom_sites_solution_primary' value 'Direct' changed to
'direct' according to
/usr/data/users/saulius/crontab/automatic-downloads/rss-feeds/RSC/lib/dictionaries/cif_core.dic
dictionary named 'cif_core.dic' version 2.4.2 from 2011-04-26.

Automatic conversion script
Id: cif_fix_values 2281 2013-09-26 08:29:07Z andrius 

 Adding full bibliography for 7216513--7216526.cif.
;
_cod_original_sg_symbol_H-M 'P 1 21/n 1 '
_cod_original_formula_sum 'C11 H16 Cl1 N O'
_cod_database_code 7216517

loop_
_symmetry_equiv_pos_as_xyz
x,y,z
-x,-y,-z
-x+1/2,y+1/2,-z+1/2
x+1/2,-y+1/2,z+1/2

loop_
_atom_site_label
_atom_site_type_symbol
_atom_site_fract_x
_atom_site_fract_y
_atom_site_fract_z
_atom_site_U_iso_or_equiv
_atom_site_occupancy
_atom_site_adp_type
_atom_site_refinement_flags_posn
C1 C 0.5225(5) 0.43673(11) 0.8010(4) 0.0806 1.0000 Uani .
C2 C 0.3907(5) 0.48748(10) 0.7703(3) 0.0588 1.0000 Uani .
C3 C 0.2027(5) 0.48295(11) 0.8114(4) 0.0700 1.0000 Uani .
C4 C 0.0801(4) 0.52936(11) 0.7846(4) 0.0655 1.0000 Uani .
C5 C 0.1447(3) 0.58163(9) 0.7132(3) 0.0456 1.0000 Uani .
C6 C 0.3329(3) 0.58640(9) 0.6728(3) 0.0473 1.0000 Uani .
C7 C 0.4551(4) 0.53977(10) 0.7016(3) 0.0538 1.0000 Uani .
C8 C 0.0092(3) 0.63020(9) 0.6870(3) 0.0462 1.0000 Uani .
O9 O -0.1405(3) 0.63173(8) 0.7642(3) 0.0730 1.0000 Uani .
C10 C 0.0558(3) 0.67775(9) 0.5522(3) 0.0381 1.0000 Uani .
C11 C 0.0215(4) 0.65573(11) 0.3598(3) 0.0605 1.0000 Uani .
N12 N -0.0624(2) 0.72939(7) 0.5889(2) 0.0375 1.0000 Uani .
C13 C -0.0104(3) 0.78216(9) 0.4844(3) 0.0483 1.0000 Uani .
Cl1 Cl 0.01850(8) 0.77463(3) 0.97177(7) 0.0481 1.0000 Uani .
H13 H 0.6567 0.4438 0.7703 0.1743 1.0000 Uiso R
H11 H 0.5221 0.4210 0.9272 0.1738 1.0000 Uiso R
H12 H 0.4851 0.4014 0.7268 0.1738 1.0000 Uiso R
H31 H 0.1667 0.4425 0.8617 0.1185 1.0000 Uiso R
H41 H -0.0413 0.5213 0.8202 0.1099 1.0000 Uiso R
H61 H 0.3907 0.6195 0.6261 0.0794 1.0000 Uiso R
H71 H 0.5893 0.5421 0.6746 0.0928 1.0000 Uiso R
H101 H 0.1853 0.6884 0.5756 0.0647 1.0000 Uiso R
H113 H 0.0596 0.6834 0.2817 0.1255 1.0000 Uiso R
H111 H -0.1154 0.6456 0.3413 0.1257 1.0000 Uiso R
H112 H 0.0844 0.6195 0.3489 0.1262 1.0000 Uiso R
H131 H -0.0920 0.8158 0.5238 0.1028 1.0000 Uiso R
H133 H 0.1152 0.7935 0.5112 0.1028 1.0000 Uiso R
H132 H -0.0302 0.7774 0.3603 0.1028 1.0000 Uiso R
H122 H -0.0593 0.7376 0.7174 0.0804 1.0000 Uiso R
H121 H -0.1810 0.7199 0.5791 0.0804 1.0000 Uiso R

loop_
_atom_site_aniso_label
_atom_site_aniso_U_11
_atom_site_aniso_U_22
_atom_site_aniso_U_33
_atom_site_aniso_U_23
_atom_site_aniso_U_13
_atom_site_aniso_U_12
C1 0.131(3) 0.0467(15) 0.0635(17) -0.0049(13) -0.0159(17) 0.0312(17)
C2 0.090(2) 0.0418(14) 0.0444(14) -0.0054(10) -0.0104(13) 0.0090(13)
C3 0.100(3) 0.0383(14) 0.0718(18) 0.0075(12) -0.0063(17) -0.0089(14)
C4 0.0718(19) 0.0475(15) 0.0772(18) 0.0103(13) 0.0028(14) -0.0143(14)
C5 0.0514(15) 0.0378(12) 0.0476(13) 0.0018(9) 0.0018(10) -0.0047(10)
C6 0.0554(16) 0.0420(12) 0.0446(12) 0.0035(9) 0.0017(11) 0.0004(11)
C7 0.0630(17) 0.0497(14) 0.0483(13) -0.0003(11) -0.0029(12) 0.0129(12)
C8 0.0415(14) 0.0449(13) 0.0524(14) 0.0022(10) 0.0060(11) -0.0081(10)
O9 0.0530(12) 0.0680(12) 0.0990(15) 0.0245(10) 0.0272(10) -0.0004(9)
C10 0.0344(12) 0.0402(11) 0.0397(11) -0.0011(9) 0.0016(9) 0.0007(9)
C11 0.080(2) 0.0548(15) 0.0469(14) -0.0142(11) -0.0001(13) 0.0147(13)
N12 0.0354(10) 0.0403(10) 0.0370(9) -0.0032(7) 0.0010(7) -0.0019(8)
C13 0.0584(16) 0.0395(12) 0.0471(13) 0.0029(10) 0.0019(11) -0.0020(11)
Cl1 0.0333(3) 0.0738(4) 0.0369(3) -0.0119(3) -0.00264(19) 0.0060(3)

loop_
_atom_type_symbol
_atom_type_scat_dispersion_real
_atom_type_scat_dispersion_imag
_atom_type_scat_Cromer_Mann_a1
_atom_type_scat_Cromer_Mann_b1
_atom_type_scat_Cromer_Mann_a2
_atom_type_scat_Cromer_Mann_b2
_atom_type_scat_Cromer_Mann_a3
_atom_type_scat_Cromer_Mann_b3
_atom_type_scat_Cromer_Mann_a4
_atom_type_scat_Cromer_Mann_b4
_atom_type_scat_Cromer_Mann_c
_atom_type_scat_source
C 0.0033 0.0016 2.3100 20.8439 1.0200 10.2075 1.5886 0.5687 0.8650 51.6512 0.2156 'International Tables Vol C 4.2.6.8 and 6.1.1.4'
H 0.0000 0.0000 0.4930 10.5109 0.3229 26.1257 0.1402 3.1424 0.0408 57.7998 0.0030 'International Tables Vol C 4.2.6.8 and 6.1.1.4'
N 0.0061 0.0033 12.2126 0.0057 3.1322 9.8933 2.0125 28.9975 1.1663 0.5826 -11.5290 'International Tables Vol C 4.2.6.8 and 6.1.1.4'
O 0.0106 0.0060 3.0485 13.2771 2.2868 5.7011 1.5463 0.3239 0.8670 32.9089 0.2508 'International Tables Vol C 4.2.6.8 and 6.1.1.4'
Cl 0.1484 0.1585 11.4604 0.0104 7.1964 1.1662 6.2556 18.5194 1.6455 47.7784 -9.5574 'International Tables Vol C 4.2.6.8 and 6.1.1.4'

loop_
_geom_angle_atom_site_label_1
_geom_angle_atom_site_label_2
_geom_angle_atom_site_label_3
_geom_angle
_geom_angle_publ_flag
C2 C1 H13 115.7 no
C2 C1 H11 113.9 no
H13 C1 H11 106.9 no
C2 C1 H12 112.5 no
H13 C1 H12 104.4 no
H11 C1 H12 102.2 no
C1 C2 C3 120.7(3) yes
C1 C2 C7 121.0(3) yes
C3 C2 C7 118.3(2) yes
C2 C3 C4 121.3(2) yes
C2 C3 H31 113.2 no
C4 C3 H31 125.5 no
C3 C4 C5 120.3(3) yes
C3 C4 H41 113.1 no
C5 C4 H41 126.6 no
C4 C5 C6 118.6(2) yes
C4 C5 C8 118.6(2) yes
C6 C5 C8 122.8(2) yes
C5 C6 C7 120.7(2) yes
C5 C6 H61 125.5 no
C7 C6 H61 113.8 no
C6 C7 C2 120.8(3) yes
C6 C7 H71 122.3 no
C2 C7 H71 116.9 no
C5 C8 O9 122.1(2) yes
C5 C8 C10 118.4(2) yes
O9 C8 C10 119.4(2) yes
C8 C10 C11 109.95(18) yes
C8 C10 N12 108.80(17) yes
C11 C10 N12 110.79(17) yes
C8 C10 H101 106.5 no
C11 C10 H101 112.7 no
N12 C10 H101 108.0 no
C10 C11 H113 108.6 no
C10 C11 H111 109.8 no
H113 C11 H111 112.1 no
C10 C11 H112 107.6 no
H113 C11 H112 114.4 no
H111 C11 H112 104.1 no
C10 N12 C13 114.09(17) yes
C10 N12 H122 109.5 no
C13 N12 H122 110.5 no
C10 N12 H121 109.8 no
C13 N12 H121 114.2 no
H122 N12 H121 97.6 no
N12 C13 H131 108.8 no
N12 C13 H133 111.0 no
H131 C13 H133 106.0 no
N12 C13 H132 112.4 no
H131 C13 H132 107.3 no
H133 C13 H132 111.2 no

loop_
_geom_bond_atom_site_label_1
_geom_bond_atom_site_label_2
_geom_bond_distance
_geom_bond_publ_flag
C1 C2 1.511(4) yes
C1 H13 1.000 no
C1 H11 1.001 no
C1 H12 1.013 no
C2 C3 1.384(4) yes
C2 C7 1.386(4) yes
C3 C4 1.389(4) yes
C3 H31 1.035 no
C4 C5 1.393(3) yes
C4 H41 0.928 no
C5 C6 1.384(3) yes
C5 C8 1.485(3) yes
C6 C7 1.394(3) yes
C6 H61 0.934 no
C7 H71 0.982 no
C8 O9 1.221(3) yes
C8 C10 1.520(3) yes
C10 C11 1.526(3) yes
C10 N12 1.483(3) yes
C10 H101 0.966 no
C11 H113 0.904 no
C11 H111 1.009 no
C11 H112 0.948 no
N12 C13 1.488(3) yes
N12 H122 0.969 no
N12 H121 0.874 no
C13 H131 1.014 no
C13 H133 0.948 no
C13 H132 0.933 no
